data_7716864
loop_
_publ_author_name
'Reigosa-Chamorro, Francisco'
'Cordeiro, Sandra'
'Pereira, M. Teresa'
'Filipe, Beatriz'
'Baptista, Pedro V.'
'Fernandes, Alexandra R.'
'Vila, Jos&#xe9; M'

_publ_section_title
;
 Effect of mono- and dinuclear thiosemicarbazone platinacycles in the
 proliferation of a colorectal carcinoma cell line.
;
_journal_issue 44
_journal_name_full 'Dalton transactions (Cambridge, England : 2003)'
_journal_page_first 17803
_journal_page_last 17818
_journal_paper_doi 10.1039/d4dt01490a
_journal_volume 53
_journal_year 2024
_chemical_formula_moiety 'C40 H50 B4 N12 O8 Pt4 S4, 2(H2 O), 2(O), 2(C3 O)'
_chemical_formula_sum 'C46 H54 B4 N12 O14 Pt4 S4'
_chemical_formula_weight 1967.014
_space_group_crystal_system orthorhombic
_space_group_IT_number 60
_space_group_name_Hall '-P 2n 2c'
_space_group_name_H-M_alt 'P c a n'
_symmetry_Int_Tables_number 60
_atom_sites_solution_primary iterative
_audit_creation_date 2023-02-13
_audit_creation_method
;
Olex2 1.5
(compiled 2022.04.07 svn.rca3783a0 for OlexSys, GUI svn.r6498)
;
_audit_update_record
;
2023-11-22 deposited with the CCDC.	2024-08-20 downloaded from the CCDC.
;
_cell_angle_alpha 90
_cell_angle_beta 90
_cell_angle_gamma 90
_cell_formula_units_Z 4
_cell_length_a 14.9082(5)
_cell_length_b 19.3315(8)
_cell_length_c 20.7555(8)
_cell_measurement_reflns_used 9255
_cell_measurement_temperature 100.00
_cell_measurement_theta_max 26.974
_cell_measurement_theta_min 2.613
_cell_volume 5981.7(4)
_computing_cell_refinement 'SAINT V8.38A (Bruker, 2018)'
_computing_data_reduction 'SAINT V8.38A (Bruker, 2018)'
_computing_molecular_graphics 'Olex2 1.5 (Dolomanov et al., 2009)'
_computing_publication_material 'Olex2 1.5 (Dolomanov et al., 2009)'
_computing_structure_refinement 'olex2.refine 1.5 (Bourhis et al., 2015)'
_computing_structure_solution 'olex2.solve 1.5 (Bourhis et al., 2015)'
_diffrn_ambient_temperature 100.00
_diffrn_measured_fraction_theta_full 0.9991
_diffrn_measured_fraction_theta_max 0.9983
_diffrn_measurement_device_type 'Bruker APEX-II CCD'
_diffrn_measurement_method '\f and \w scans'
_diffrn_radiation_type 'Mo K\a'
_diffrn_radiation_wavelength 0.71073
_diffrn_reflns_av_R_equivalents 0.0761
_diffrn_reflns_av_unetI/netI 0.0184
_diffrn_reflns_Laue_measured_fraction_full 0.9991
_diffrn_reflns_Laue_measured_fraction_max 0.9983
_diffrn_reflns_limit_h_max 19
_diffrn_reflns_limit_h_min -19
_diffrn_reflns_limit_k_max 25
_diffrn_reflns_limit_k_min -25
_diffrn_reflns_limit_l_max 27
_diffrn_reflns_limit_l_min -27
_diffrn_reflns_number 288917
_diffrn_reflns_point_group_measured_fraction_full 0.9991
_diffrn_reflns_point_group_measured_fraction_max 0.9983
_diffrn_reflns_theta_full 25.2417
_diffrn_reflns_theta_max 28.38
_diffrn_reflns_theta_min 2.61
_diffrn_source_current 1.4
_diffrn_source_power 0.07
_diffrn_source_voltage 50.0
_exptl_absorpt_coefficient_mu 9.534
_exptl_absorpt_correction_T_max 0.4665
_exptl_absorpt_correction_T_min 0.2657
_exptl_absorpt_correction_type multi-scan
_exptl_absorpt_process_details
;
SADABS-2016/2 (Bruker,2016/2) was used for absorption correction.
wR2(int) was 0.0992 before and 0.0666 after correction.
The Ratio of minimum to maximum transmission is 0.5696.
The \l/2 correction factor is Not present.
;
_exptl_crystal_colour orange
_exptl_crystal_colour_primary orange
_exptl_crystal_density_diffrn 2.184
_exptl_crystal_description Plate
_exptl_crystal_F_000 3737.091
_exptl_crystal_size_max 0.18
_exptl_crystal_size_mid 0.09
_exptl_crystal_size_min 0.05
_refine_diff_density_max 3.0794
_refine_diff_density_min -1.6390
_refine_diff_density_rms 0.2576
_refine_ls_d_res_high 0.7476
_refine_ls_d_res_low 7.7943
_refine_ls_goodness_of_fit_ref 1.1332
_refine_ls_hydrogen_treatment constr
_refine_ls_matrix_type full
_refine_ls_number_constraints 45
_refine_ls_number_parameters 440
_refine_ls_number_reflns 7476
_refine_ls_number_restraints 0
_refine_ls_restrained_S_all 1.1332
_refine_ls_R_factor_all 0.0632
_refine_ls_R_factor_gt 0.0416
_refine_ls_shift/su_max -0.0430
_refine_ls_shift/su_mean 0.0015
_refine_ls_structure_factor_coef Fsqd
_refine_ls_weighting_details 'w=1/[\s^2^(Fo^2^)+(0.0566P)^2^+50.4670P] where P=(Fo^2^+2Fc^2^)/3'
_refine_ls_weighting_scheme calc
_refine_ls_wR_factor_gt 0.1059
_refine_ls_wR_factor_ref 0.1317
_reflns_Friedel_coverage 0.0
_reflns_limit_h_max 19
_reflns_limit_h_min 0
_reflns_limit_k_max 0
_reflns_limit_k_min -25
_reflns_limit_l_max 27
_reflns_limit_l_min 0
_reflns_number_gt 5784
_reflns_number_total 7476
_reflns_threshold_expression I>=2u(I)
_cod_data_source_file d4dt01490a2.cif
_cod_data_source_block 19VAA020_0m
_cod_depositor_comments 'Adding full bibliography for 7716863--7716864.cif.'
_cod_original_sg_symbol_Hall '-P 2n 2ab (y,-x,z)'
_cod_database_code 7716864
_olex2_refinement_description
;
1. Fixed Uiso
 At 1.2 times of:
  All C(H) groups, All N(H) groups
 At 1.5 times of:
  All C(H,H,H) groups, All O(H) groups, All O(H,H) groups
2.a Free rotating group:
 O1(H1a,H1b)
2.b Aromatic/amide H refined with riding coordinates:
 N6(H6), N7(H7), C17(H17), C19(H19), C22(H22), N24(H24), C10(H10), C0aa(H0aa),
 C16(H16)
2.c Idealised Me refined as rotating group:
 C23(H23a,H23b,H23c), C25(H25a,H25b,H25c), C28(H28a,H28b,H28c), C5(H5a,H5b,H5c)
2.d Idealised tetrahedral OH refined as rotating group:
 O3(H3), O5(H5), O6(H6a), O0aa(H0ab)
;
_olex2_submission_special_instructions 'No special instructions were received'

loop_
_space_group_symop_id
_space_group_symop_operation_xyz
1 x,y,z
2 x,-y,-z+1/2
3 -x+1/2,y+1/2,-z
4 -x+1/2,-y+1/2,z+1/2
5 -x,-y,-z
6 -x,y,z-1/2
7 x-1/2,-y-1/2,z
8 x-1/2,y-1/2,-z-1/2

loop_
_atom_site_label
_atom_site_type_symbol
_atom_site_fract_x
_atom_site_fract_y
_atom_site_fract_z
_atom_site_U_iso_or_equiv
_atom_site_adp_type
_atom_site_occupancy
_atom_site_refinement_flags_posn
Pt2 Pt 0.34440(4) 0.42909(4) 0.30138(4) 0.0408(4) Uani 1.000000 .
S3 S 0.24566(12) 0.48161(11) 0.37367(11) 0.0424(5) Uani 1.000000 .
S4 S 0.24404(13) 0.37460(12) 0.23420(11) 0.0462(5) Uani 1.000000 .
Pt1 Pt 0.14580(4) 0.44913(4) 0.17957(4) 0.0370(4) Uani 1.000000 .
N5 N 0.4377(4) 0.4779(4) 0.3535(4) 0.0427(16) Uani 1.000000 .
N6 N 0.4166(5) 0.5268(4) 0.3998(4) 0.0457(17) Uani 1.000000 .
H6 H 0.4577(5) 0.5499(4) 0.4214(4) 0.055(2) Uiso 1.000000 R
N7 N 0.3025(5) 0.5846(4) 0.4488(4) 0.0493(18) Uani 1.000000 .
H7 H 0.2449(5) 0.5875(4) 0.4574(4) 0.059(2) Uiso 1.000000 R
N10 N 0.0509(4) 0.3966(4) 0.2257(3) 0.0410(15) Uani 1.000000 .
C11 C 0.0369(5) 0.4916(4) 0.1381(4) 0.0405(18) Uani 1.000000 .
N12 N 0.0692(5) 0.3489(4) 0.2727(3) 0.0447(16) Uani 1.000000 .
C14 C -0.0434(5) 0.4621(5) 0.1623(4) 0.045(2) Uani 1.000000 .
C15 C 0.1555(6) 0.3389(5) 0.2815(5) 0.052(2) Uani 1.000000 .
C16 C 0.0300(5) 0.5394(5) 0.0889(4) 0.0427(18) Uani 1.000000 .
C17 C 0.6193(6) 0.3894(5) 0.2696(5) 0.052(2) Uani 1.000000 .
H17 H 0.6725(6) 0.4069(5) 0.2888(5) 0.062(3) Uiso 1.000000 R
C18 C 0.4552(5) 0.3891(4) 0.2600(5) 0.046(2) Uani 1.000000 .
C19 C 0.4644(5) 0.3395(5) 0.2130(4) 0.0445(19) Uani 1.000000 .
H19 H 0.4120(5) 0.3217(5) 0.1930(4) 0.053(2) Uiso 1.000000 R
C20 C 0.5349(5) 0.4148(5) 0.2897(5) 0.048(2) Uani 1.000000 .
C21 C 0.5222(5) 0.4654(5) 0.3409(5) 0.049(2) Uani 1.000000 .
C22 C -0.1256(5) 0.4815(5) 0.1368(5) 0.052(2) Uani 1.000000 .
H22 H -0.1792(5) 0.4615(5) 0.1531(5) 0.062(3) Uiso 1.000000 R
C23 C -0.1075(5) 0.3742(6) 0.2466(5) 0.054(2) Uani 1.000000 .
H23a H -0.100(3) 0.3240(6) 0.243(3) 0.081(3) Uiso 1.000000 GR
H23b H -0.107(3) 0.387(3) 0.2923(9) 0.081(3) Uiso 1.000000 GR
H23c H -0.1645(6) 0.388(3) 0.227(2) 0.081(3) Uiso 1.000000 GR
N24 N 0.1785(7) 0.2971(5) 0.3277(4) 0.065(2) Uani 1.000000 .
H24 H 0.2360(7) 0.2895(5) 0.3340(4) 0.078(3) Uiso 1.000000 R
C25 C 0.5960(6) 0.5016(6) 0.3764(5) 0.059(3) Uani 1.000000 .
H25a H 0.596(3) 0.5507(10) 0.365(3) 0.088(4) Uiso 1.000000 GR
H25b H 0.586(3) 0.497(3) 0.4229(5) 0.088(4) Uiso 1.000000 GR
H25c H 0.6538(7) 0.481(3) 0.365(3) 0.088(4) Uiso 1.000000 GR
C28 C 0.3623(6) 0.6327(5) 0.4785(5) 0.053(2) Uani 1.000000 .
H28a H 0.396(3) 0.658(3) 0.4452(5) 0.079(3) Uiso 1.000000 GR
H28b H 0.3278(7) 0.666(2) 0.504(3) 0.079(3) Uiso 1.000000 GR
H28c H 0.404(3) 0.6077(6) 0.506(3) 0.079(3) Uiso 1.000000 GR
C29 C -0.0517(5) 0.5595(5) 0.0629(4) 0.046(2) Uani 1.000000 .
C30 C 0.3300(6) 0.5358(5) 0.4088(5) 0.050(2) Uani 1.000000 .
O3 O -0.1341(4) 0.6382(4) -0.0151(3) 0.0511(15) Uani 1.000000 .
H3 H -0.1250(9) 0.662(5) -0.048(3) 0.077(2) Uiso 1.000000 GR
O5 O 0.4721(4) 0.2290(3) 0.1203(3) 0.0514(15) Uani 1.000000 .
H5 H 0.4820(10) 0.201(4) 0.090(4) 0.077(2) Uiso 1.000000 GR
O6 O 0.0211(4) 0.6413(4) -0.0208(4) 0.0610(18) Uani 1.000000 .
H6a H 0.0669(6) 0.622(5) -0.006(5) 0.092(3) Uiso 1.000000 GR
C8 C 0.5486(5) 0.3142(5) 0.1935(4) 0.0446(19) Uani 1.000000 .
C9 C -0.0316(5) 0.4098(5) 0.2126(4) 0.0433(19) Uani 1.000000 .
C10 C 0.6250(5) 0.3405(5) 0.2231(5) 0.051(2) Uani 1.000000 .
H10 H 0.6823(5) 0.3237(5) 0.2106(5) 0.061(3) Uiso 1.000000 R
C0aa C -0.1298(5) 0.5298(5) 0.0877(5) 0.051(2) Uani 1.000000 .
H0aa H -0.1865(5) 0.5429(5) 0.0707(5) 0.061(3) Uiso 1.000000 R
B13 B 0.5516(6) 0.2576(5) 0.1404(5) 0.047(2) Uani 1.000000 .
B14 B -0.0546(7) 0.6132(6) 0.0072(6) 0.052(2) Uani 1.000000 .
O0aa O 0.6267(4) 0.2345(3) 0.1100(3) 0.0495(15) Uani 1.000000 .
H0ab H 0.6698(18) 0.261(3) 0.118(5) 0.074(2) Uiso 1.000000 GR
C5 C 0.1132(9) 0.2614(7) 0.3707(6) 0.088(5) Uani 1.000000 .
H5a H 0.075(5) 0.231(4) 0.3450(10) 0.133(7) Uiso 1.000000 GR
H5b H 0.1457(9) 0.234(4) 0.403(3) 0.133(7) Uiso 1.000000 GR
H5c H 0.076(5) 0.2959(7) 0.392(4) 0.133(7) Uiso 1.000000 GR
O1 O 0.2861(4) 0.2033(4) 0.1178(4) 0.071(2) Uani 1.000000 .
H1a H 0.309(9) 0.238(5) 0.139(5) 0.106(3) Uiso 1.000000 G
H1b H 0.314(8) 0.204(6) 0.081(3) 0.106(3) Uiso 1.000000 G
O2 O 0.2000(8) 0.3868(8) 0.5129(7) 0.156(6) Uani 1.000000 .
O4 O 0.2772(11) 0.2968(7) 0.4599(8) 0.161(6) Uani 1.000000 .
C2 C 0.3678(10) 0.2855(10) 0.4306(8) 0.096(5) Uani 1.000000 .
C4 C 0.3826(13) 0.2349(11) 0.3736(11) 0.134(7) Uani 1.000000 .
C1 C 0.4349(15) 0.3210(15) 0.4621(12) 0.183(12) Uani 1.000000 .
H16 H 0.0833(5) 0.5593(5) 0.0722(4) 0.051(2) Uiso 1.000000 R

loop_
_atom_site_aniso_label
_atom_site_aniso_U_11
_atom_site_aniso_U_22
_atom_site_aniso_U_33
_atom_site_aniso_U_12
_atom_site_aniso_U_13
_atom_site_aniso_U_23
Pt2 0.0218(5) 0.0415(6) 0.0592(7) 0.0010(3) -0.0061(3) -0.0006(4)
S3 0.0265(8) 0.0435(11) 0.0571(13) -0.0017(8) -0.0021(8) -0.0008(9)
S4 0.0324(9) 0.0454(11) 0.0608(14) 0.0014(8) -0.0109(9) -0.0024(10)
Pt1 0.0218(5) 0.0424(6) 0.0466(6) 0.0010(3) -0.0013(3) -0.0045(4)
N5 0.028(3) 0.045(4) 0.055(4) -0.002(3) -0.004(3) 0.002(3)
N6 0.037(3) 0.048(4) 0.052(4) -0.010(3) -0.005(3) -0.008(3)
N7 0.038(4) 0.056(4) 0.054(4) -0.004(3) 0.002(3) -0.013(4)
N10 0.033(3) 0.045(4) 0.045(4) -0.008(3) 0.002(3) -0.008(3)
C11 0.029(3) 0.049(5) 0.043(4) 0.006(3) 0.000(3) -0.010(4)
N12 0.045(4) 0.048(4) 0.041(4) -0.007(3) -0.002(3) -0.001(3)
C14 0.027(4) 0.058(5) 0.049(5) -0.002(3) 0.008(3) -0.013(4)
C15 0.052(5) 0.042(5) 0.062(6) -0.010(4) -0.017(4) 0.012(4)
C16 0.025(3) 0.052(5) 0.050(5) 0.002(3) 0.003(3) -0.004(4)
C17 0.029(4) 0.057(6) 0.070(6) 0.003(4) -0.003(4) -0.012(5)
C18 0.031(4) 0.044(4) 0.063(6) 0.004(3) -0.001(4) 0.010(4)
C19 0.031(4) 0.047(5) 0.055(5) 0.003(3) -0.003(3) 0.010(4)
C20 0.031(4) 0.047(5) 0.066(6) -0.000(3) -0.000(4) -0.000(4)
C21 0.028(4) 0.054(5) 0.065(6) 0.000(3) -0.002(4) 0.002(4)
C22 0.029(4) 0.069(6) 0.057(6) 0.004(4) 0.005(4) 0.006(5)
C23 0.033(4) 0.076(7) 0.053(5) -0.011(4) -0.002(4) 0.001(5)
N24 0.072(6) 0.055(5) 0.069(6) -0.030(4) -0.016(5) 0.012(4)
C25 0.030(4) 0.070(6) 0.077(7) -0.005(4) -0.004(4) -0.009(5)
C28 0.043(5) 0.064(6) 0.051(5) -0.008(4) -0.001(4) -0.017(5)
C29 0.033(4) 0.054(5) 0.051(5) 0.014(4) 0.000(3) -0.002(4)
C30 0.036(4) 0.063(6) 0.050(5) -0.005(4) -0.007(4) -0.002(4)
O3 0.036(3) 0.061(4) 0.057(4) 0.004(3) -0.000(3) 0.003(3)
O5 0.029(3) 0.057(4) 0.069(4) 0.004(3) 0.002(3) -0.007(3)
O6 0.038(3) 0.075(5) 0.070(5) 0.009(3) 0.004(3) 0.017(4)
C8 0.032(4) 0.048(5) 0.053(5) 0.001(3) -0.002(3) 0.007(4)
C9 0.032(4) 0.051(5) 0.047(5) -0.005(3) 0.001(3) -0.007(4)
C10 0.025(3) 0.061(6) 0.066(6) 0.001(4) -0.002(4) -0.002(5)
C0aa 0.029(4) 0.068(6) 0.056(5) 0.010(4) -0.002(4) 0.005(5)
B13 0.031(4) 0.046(5) 0.064(6) 0.007(4) -0.005(4) 0.005(5)
B14 0.039(5) 0.057(6) 0.060(6) 0.008(4) 0.001(5) -0.006(5)
O0aa 0.029(3) 0.057(4) 0.063(4) -0.001(3) -0.000(3) -0.008(3)
C5 0.096(9) 0.090(9) 0.078(8) -0.039(8) -0.039(7) 0.042(7)
O1 0.035(3) 0.087(6) 0.090(6) 0.007(3) 0.006(4) 0.004(5)
O2 0.094(8) 0.199(14) 0.176(13) -0.016(9) -0.017(9) 0.063(12)
O4 0.168(14) 0.129(10) 0.186(14) 0.006(10) -0.095(12) 0.044(10)
C2 0.067(8) 0.134(14) 0.087(10) 0.013(9) -0.018(7) 0.027(9)
C4 0.118(14) 0.148(17) 0.137(16) 0.026(13) -0.016(13) -0.043(14)
C1 0.117(16) 0.25(3) 0.18(2) -0.063(17) -0.052(16) 0.11(2)

loop_
_atom_type_symbol
_atom_type_scat_dispersion_real
_atom_type_scat_dispersion_imag
_atom_type_scat_Cromer_Mann_a1
_atom_type_scat_Cromer_Mann_a2
_atom_type_scat_Cromer_Mann_a3
_atom_type_scat_Cromer_Mann_a4
_atom_type_scat_Cromer_Mann_b1
_atom_type_scat_Cromer_Mann_b2
_atom_type_scat_Cromer_Mann_b3
_atom_type_scat_Cromer_Mann_b4
_atom_type_scat_Cromer_Mann_c
_atom_type_scat_source
_atom_type_scat_dispersion_source
B 0.00141 0.00067 2.05450 1.33260 1.09790 0.70680 23.21850 1.02100 60.34980 0.14030 -0.19320 'International Tables Volume C Table 6.1.1.4 (pp. 500-502)' 'Henke, Gullikson and Davis, At. Data and Nucl. Data Tables, 1993, 54, 2'
C 0.00347 0.00161 2.31000 1.02000 1.58860 0.86500 20.84390 10.20750 0.56870 51.65120 0.21560 'International Tables Volume C Table 6.1.1.4 (pp. 500-502)' 'Henke, Gullikson and Davis, At. Data and Nucl. Data Tables, 1993, 54, 2'
H 0.00000 0.00000 0.49300 0.32291 0.14019 0.04081 10.51090 26.12570 3.14236 57.79970 0.00304 'International Tables Volume C Table 6.1.1.4 (pp. 500-502)' 'Henke, Gullikson and Davis, At. Data and Nucl. Data Tables, 1993, 54, 2'
N 0.00653 0.00323 12.21260 3.13220 2.01250 1.16630 0.00570 9.89330 28.99750 0.58260 -11.52900 'International Tables Volume C Table 6.1.1.4 (pp. 500-502)' 'Henke, Gullikson and Davis, At. Data and Nucl. Data Tables, 1993, 54, 2'
O 0.01158 0.00611 3.04850 2.28680 1.54630 0.86700 13.27710 5.70110 0.32390 32.90890 0.25080 'International Tables Volume C Table 6.1.1.4 (pp. 500-502)' 'Henke, Gullikson and Davis, At. Data and Nucl. Data Tables, 1993, 54, 2'
Pt -1.63788 8.57893 27.00590 17.76390 15.71310 5.78370 1.51293 8.81174 0.42459 38.61030 11.68830 'International Tables Volume C Table 6.1.1.4 (pp. 500-502)' 'Henke, Gullikson and Davis, At. Data and Nucl. Data Tables, 1993, 54, 2'
S 0.12424 0.12443 6.90530 5.20340 1.43790 1.58630 1.46790 22.21510 0.25360 56.17200 0.86690 'International Tables Volume C Table 6.1.1.4 (pp. 500-502)' 'Henke, Gullikson and Davis, At. Data and Nucl. Data Tables, 1993, 54, 2'

loop_
_geom_angle_atom_site_label_1
_geom_angle_atom_site_label_2
_geom_angle_atom_site_label_3
_geom_angle
_geom_angle_site_symmetry_1
_geom_angle_site_symmetry_3
_geom_angle_publ_flag
S4 Pt2 S3 100.29(8) . . ?
N5 Pt2 S3 83.4(2) . . ?
N5 Pt2 S4 175.4(2) . . ?
C18 Pt2 S3 163.2(3) . . ?
C18 Pt2 S4 95.7(3) . . ?
C18 Pt2 N5 80.9(3) . . ?
Pt1 S3 Pt2 110.77(10) 2_565 . ?
C30 S3 Pt2 94.2(3) . . ?
C30 S3 Pt1 108.2(3) . 2_565 ?
Pt1 S4 Pt2 114.69(10) . . ?
C15 S4 Pt2 108.9(3) . . ?
C15 S4 Pt1 92.4(3) . . ?
S4 Pt1 S3 100.76(8) . 2_565 ?
N10 Pt1 S3 174.5(2) . 2_565 ?
N10 Pt1 S4 84.1(2) . . ?
C11 Pt1 S3 94.6(3) . 2_565 ?
C11 Pt1 S4 163.9(3) . . ?
C11 Pt1 N10 80.8(3) . . ?
N6 N5 Pt2 122.7(5) . . ?
C21 N5 Pt2 118.3(6) . . ?
C21 N5 N6 118.9(7) . . ?
H6 N6 N5 122.8(4) . . ?
C30 N6 N5 114.3(7) . . ?
C30 N6 H6 122.8(5) . . ?
C28 N7 H7 118.6(5) . . ?
C30 N7 H7 118.6(5) . . ?
C30 N7 C28 122.9(8) . . ?
N12 N10 Pt1 123.1(5) . . ?
C9 N10 Pt1 118.5(6) . . ?
C9 N10 N12 118.4(7) . . ?
C14 C11 Pt1 111.4(6) . . ?
C16 C11 Pt1 130.5(6) . . ?
C16 C11 C14 117.9(7) . . ?
C15 N12 N10 113.2(7) . . ?
C22 C14 C11 120.1(9) . . ?
C9 C14 C11 115.5(7) . . ?
C9 C14 C22 124.4(8) . . ?
N12 C15 S4 126.2(7) . . ?
N24 C15 S4 116.8(8) . . ?
N24 C15 N12 117.0(9) . . ?
C29 C16 C11 122.8(8) . . ?
H16 C16 C11 118.6(4) . . ?
H16 C16 C29 118.6(5) . . ?
C20 C17 H17 119.7(5) . . ?
C10 C17 H17 119.7(5) . . ?
C10 C17 C20 120.6(8) . . ?
C19 C18 Pt2 130.7(6) . . ?
C20 C18 Pt2 111.4(7) . . ?
C20 C18 C19 117.7(8) . . ?
H19 C19 C18 118.8(5) . . ?
C8 C19 C18 122.4(8) . . ?
C8 C19 H19 118.8(5) . . ?
C18 C20 C17 119.5(8) . . ?
C21 C20 C17 124.3(8) . . ?
C21 C20 C18 116.1(7) . . ?
C20 C21 N5 113.2(8) . . ?
C25 C21 N5 121.5(9) . . ?
C25 C21 C20 125.3(8) . . ?
H22 C22 C14 119.9(6) . . ?
C0aa C22 C14 120.2(8) . . ?
C0aa C22 H22 119.9(5) . . ?
H23b C23 H23a 109.5 . . ?
H23c C23 H23a 109.5 . . ?
H23c C23 H23b 109.5 . . ?
C9 C23 H23a 109.5 . . ?
C9 C23 H23b 109.5 . . ?
C9 C23 H23c 109.5 . . ?
H24 N24 C15 118.1(6) . . ?
C5 N24 C15 123.8(10) . . ?
C5 N24 H24 118.1(6) . . ?
H25a C25 C21 109.5 . . ?
H25b C25 C21 109.5 . . ?
H25b C25 H25a 109.5 . . ?
H25c C25 C21 109.5 . . ?
H25c C25 H25a 109.5 . . ?
H25c C25 H25b 109.5 . . ?
H28a C28 N7 109.5 . . ?
H28b C28 N7 109.5 . . ?
H28b C28 H28a 109.5 . . ?
H28c C28 N7 109.5 . . ?
H28c C28 H28a 109.5 . . ?
H28c C28 H28b 109.5 . . ?
C0aa C29 C16 118.2(8) . . ?
B14 C29 C16 120.1(8) . . ?
B14 C29 C0aa 121.7(8) . . ?
N6 C30 S3 123.6(7) . . ?
N7 C30 S3 117.1(7) . . ?
N7 C30 N6 119.2(8) . . ?
B14 O3 H3 109.5 . . ?
B13 O5 H5 109.5 . . ?
B14 O6 H6a 109.5 . . ?
C10 C8 C19 118.5(8) . . ?
B13 C8 C19 118.3(8) . . ?
B13 C8 C10 123.2(8) . . ?
C14 C9 N10 113.7(7) . . ?
C23 C9 N10 122.0(8) . . ?
C23 C9 C14 124.3(7) . . ?
C8 C10 C17 121.2(8) . . ?
H10 C10 C17 119.4(5) . . ?
H10 C10 C8 119.4(5) . . ?
C29 C0aa C22 120.7(8) . . ?
H0aa C0aa C22 119.6(5) . . ?
H0aa C0aa C29 119.6(5) . . ?
C8 B13 O5 118.3(8) . . ?
O0aa B13 O5 115.9(9) . . ?
O0aa B13 C8 125.7(8) . . ?
O3 B14 C29 120.9(9) . . ?
O6 B14 C29 123.5(8) . . ?
O6 B14 O3 115.5(9) . . ?
H0ab O0aa B13 109.5 . . ?
H5a C5 N24 109.5 . . ?
H5b C5 N24 109.5 . . ?
H5b C5 H5a 109.5 . . ?
H5c C5 N24 109.5 . . ?
H5c C5 H5a 109.5 . . ?
H5c C5 H5b 109.5 . . ?
H1b O1 H1a 104.5 . . ?
C4 C2 O4 122.0(15) . . ?
C1 C2 O4 112.9(19) . . ?
C1 C2 C4 125.0(19) . . ?

loop_
_geom_bond_atom_site_label_1
_geom_bond_atom_site_label_2
_geom_bond_distance
_geom_bond_site_symmetry_2
_geom_bond_publ_flag
Pt2 S3 2.334(2) . ?
Pt2 S4 2.300(2) . ?
Pt2 N5 1.999(7) . ?
Pt2 C18 2.015(8) . ?
S3 Pt1 2.287(2) 2_565 ?
S3 C30 1.792(9) . ?
S4 Pt1 2.347(2) . ?
S4 C15 1.785(10) . ?
Pt1 N10 1.988(7) . ?
Pt1 C11 2.013(8) . ?
N5 N6 1.384(10) . ?
N5 C21 1.309(10) . ?
N6 H6 0.8800 . ?
N6 C30 1.316(11) . ?
N7 H7 0.8800 . ?
N7 C28 1.429(11) . ?
N7 C30 1.321(12) . ?
N10 N12 1.369(10) . ?
N10 C9 1.286(10) . ?
C11 C14 1.418(11) . ?
C11 C16 1.380(12) . ?
N12 C15 1.315(11) . ?
C14 C22 1.387(12) . ?
C14 C9 1.463(13) . ?
C15 N24 1.299(12) . ?
C16 C29 1.387(11) . ?
C16 H16 0.9500 . ?
C17 H17 0.9500 . ?
C17 C20 1.413(11) . ?
C17 C10 1.354(13) . ?
C18 C19 1.374(13) . ?
C18 C20 1.428(12) . ?
C19 H19 0.9500 . ?
C19 C8 1.406(11) . ?
C20 C21 1.457(14) . ?
C21 C25 1.498(12) . ?
C22 H22 0.9500 . ?
C22 C0aa 1.384(13) . ?
C23 H23a 0.9800 . ?
C23 H23b 0.9800 . ?
C23 H23c 0.9800 . ?
C23 C9 1.500(12) . ?
N24 H24 0.8800 . ?
N24 C5 1.490(15) . ?
C25 H25a 0.9800 . ?
C25 H25b 0.9800 . ?
C25 H25c 0.9800 . ?
C28 H28a 0.9800 . ?
C28 H28b 0.9800 . ?
C28 H28c 0.9800 . ?
C29 C0aa 1.397(12) . ?
C29 B14 1.555(15) . ?
O3 H3 0.8400 . ?
O3 B14 1.361(12) . ?
O5 H5 0.8400 . ?
O5 B13 1.373(11) . ?
O6 H6a 0.8400 . ?
O6 B14 1.381(12) . ?
C8 C10 1.390(12) . ?
C8 B13 1.553(14) . ?
C10 H10 0.9500 . ?
C0aa H0aa 0.9500 . ?
B13 O0aa 1.362(11) . ?
O0aa H0ab 0.8400 . ?
C5 H5a 0.9800 . ?
C5 H5b 0.9800 . ?
C5 H5c 0.9800 . ?
O1 H1a 0.8703 . ?
O1 H1b 0.8698 . ?
O4 C2 1.50(2) . ?
C2 C4 1.55(2) . ?
C2 C1 1.38(3) . ?

loop_
_geom_torsion_atom_site_label_1
_geom_torsion_atom_site_label_2
_geom_torsion_atom_site_label_3
_geom_torsion_atom_site_label_4
_geom_torsion
_geom_torsion_site_symmetry_1
_geom_torsion_site_symmetry_2
_geom_torsion_site_symmetry_3
_geom_torsion_site_symmetry_4
_geom_torsion_publ_flag
Pt2 N5 N6 C30 3.3(7) . . . . ?
Pt2 N5 C21 C20 -1.3(7) . . . . ?
Pt2 N5 C21 C25 178.1(7) . . . . ?
Pt2 C18 C19 C8 -175.0(8) . . . . ?
Pt2 C18 C20 C17 176.4(7) . . . . ?
Pt2 C18 C20 C21 -2.3(7) . . . . ?
S3 C30 N6 N5 8.7(9) . . . . ?
S3 C30 N7 C28 -178.0(7) . . . . ?
S4 C15 N12 N10 -6.0(10) . . . . ?
S4 C15 N24 C5 -178.4(9) . . . . ?
Pt1 N10 N12 C15 -3.6(7) . . . . ?
Pt1 N10 C9 C14 1.8(6) . . . . ?
Pt1 N10 C9 C23 -178.0(6) . . . . ?
Pt1 C11 C14 C22 -176.0(6) . . . . ?
Pt1 C11 C14 C9 1.9(6) . . . . ?
Pt1 C11 C16 C29 175.1(8) . . . . ?
N5 N6 C30 N7 -175.4(8) . . . . ?
N5 C21 C20 C17 -176.2(8) . . . . ?
N5 C21 C20 C18 2.4(10) . . . . ?
N6 C30 N7 C28 5.9(12) . . . . ?
N10 N12 C15 N24 176.4(8) . . . . ?
N10 C9 C14 C11 -2.5(9) . . . . ?
N10 C9 C14 C22 175.3(8) . . . . ?
C11 C14 C22 C0aa -0.1(10) . . . . ?
C11 C14 C9 C23 177.3(8) . . . . ?
C11 C16 C29 C0aa -0.1(11) . . . . ?
C11 C16 C29 B14 -179.6(9) . . . . ?
N12 C15 N24 C5 -0.6(13) . . . . ?
C14 C22 C0aa C29 0.3(12) . . . . ?
C16 C29 C0aa C22 -0.2(11) . . . . ?
C16 C29 B14 O3 -174.1(9) . . . . ?
C16 C29 B14 O6 2.7(10) . . . . ?
C17 C20 C18 C19 0.8(11) . . . . ?
C17 C20 C21 C25 4.4(12) . . . . ?
C17 C10 C8 C19 -0.2(12) . . . . ?
C17 C10 C8 B13 -179.5(9) . . . . ?
C18 C19 C8 C10 0.1(10) . . . . ?
C18 C19 C8 B13 179.4(9) . . . . ?
C18 C20 C21 C25 -177.0(9) . . . . ?
C19 C8 B13 O5 -7.6(9) . . . . ?
C19 C8 B13 O0aa 170.6(8) . . . . ?
C22 C0aa C29 B14 179.3(9) . . . . ?
O5 B13 C8 C10 171.7(9) . . . . ?

loop_
_atom_site_anharm_gc_c_label
_atom_site_anharm_gc_c_111
_atom_site_anharm_gc_c_112
_atom_site_anharm_gc_c_113
_atom_site_anharm_gc_c_122
_atom_site_anharm_gc_c_123
_atom_site_anharm_gc_c_133
_atom_site_anharm_gc_c_222
_atom_site_anharm_gc_c_223
_atom_site_anharm_gc_c_233
_atom_site_anharm_gc_c_333
Pt2 -0.00000007(3) -0.000000036(14) 0.000000048(14) -0.000000023(12) 0.000000050(9) -0.000000078(13) 0.00000009(2) -0.000000093(11) -0.000000096(11) 0.00000010(2)
Pt1 -0.00000012(3) -0.000000056(14) 0.000000006(13) -0.000000051(12) 0.000000063(8) -0.000000053(11) -0.00000014(2) 0.000000002(10) 0.000000011(10) 0.000000117(19)

loop_
_atom_site_anharm_gc_d_label
_atom_site_anharm_gc_d_1111
_atom_site_anharm_gc_d_1112
_atom_site_anharm_gc_d_1113
_atom_site_anharm_gc_d_1122
_atom_site_anharm_gc_d_1123
_atom_site_anharm_gc_d_1133
_atom_site_anharm_gc_d_1222
_atom_site_anharm_gc_d_1223
_atom_site_anharm_gc_d_1233
_atom_site_anharm_gc_d_1333
_atom_site_anharm_gc_d_2222
_atom_site_anharm_gc_d_2223
_atom_site_anharm_gc_d_2233
_atom_site_anharm_gc_d_2333
_atom_site_anharm_gc_d_3333
Pt2 -0.000000011(2) -0.0000000003(7) 0.0000000002(7) -0.0000000044(5) 0.0000000002(3) -0.0000000039(5) 0.0000000006(6) -0.0000000009(3) -0.0000000008(3) 0.0000000006(6) -0.0000000010(11) 0.0000000013(5) 0.0000000061(4) 0.0000000021(5) 0.0000000040(12)
Pt1 -0.0000000110(19) -0.0000000005(7) -0.0000000007(7) -0.0000000039(5) 0.0000000007(3) -0.0000000040(4) -0.0000000010(6) -0.0000000006(3) 0.0000000004(3) 0.0000000016(5) 0.0000000001(11) -0.0000000013(5) 0.0000000051(3) -0.0000000007(4) -0.0000000004(9)
